data_4028110
loop_
_publ_author_name
'Weidong Rao'
Sally
'Ming Joo Koh'
'Philip Wai Hong Chan'

_publ_section_title
;
 Gold-Catalyzed Cycloisomerization of 1,7-Enyne Esters to Structurally
 Diverse cis-1,2,3,6-Tetrahydropyridin-4-yl Ketones
;
_journal_name_full 'Journal of Organic Chemistry'
_journal_page_first 3183
_journal_page_last 3195
_journal_paper_doi 10.1021/jo400121j
_journal_volume 78
_journal_year 2013
_chemical_absolute_configuration ad
_chemical_formula_moiety 'C38 H39 N O4 S'
_chemical_formula_sum 'C38 H39 N O4 S'
_chemical_formula_weight 605.76
_chemical_name_systematic
; 
 ? 
;
_space_group_IT_number 1
_symmetry_cell_setting triclinic
_symmetry_space_group_name_Hall 'P 1'
_symmetry_space_group_name_H-M 'P 1'
_atom_sites_solution_hydrogens geom
_atom_sites_solution_primary direct
_atom_sites_solution_secondary difmap
_audit_creation_method SHELXL-97
_cell_angle_alpha 107.990(6)
_cell_angle_beta 92.021(6)
_cell_angle_gamma 92.084(6)
_cell_formula_units_Z 2
_cell_length_a 10.8387(10)
_cell_length_b 12.1976(10)
_cell_length_c 13.2644(11)
_cell_measurement_reflns_used 3341
_cell_measurement_temperature 103(2)
_cell_measurement_theta_max 20.03
_cell_measurement_theta_min 2.54
_cell_volume 1664.8(3)
_computing_cell_refinement 'Bruker SAINT'
_computing_data_collection 'Bruker APEX2'
_computing_data_reduction 'Bruker SAINT'
_computing_molecular_graphics 'Bruker SHELXTL'
_computing_publication_material 'Bruker SHELXTL'
_computing_structure_refinement 'SHELXL-97 (Sheldrick, 2008)'
_computing_structure_solution 'SHELXS-97 (Sheldrick, 2008)'
_diffrn_ambient_temperature 103(2)
_diffrn_measured_fraction_theta_full 0.986
_diffrn_measured_fraction_theta_max 0.986
_diffrn_measurement_device_type 'Bruker APEX-II CCD'
_diffrn_measurement_method '\f and \w scans'
_diffrn_radiation_monochromator graphite
_diffrn_radiation_source 'fine-focus sealed tube'
_diffrn_radiation_type MoK\a
_diffrn_radiation_wavelength 0.71073
_diffrn_reflns_av_R_equivalents 0.0644
_diffrn_reflns_av_sigmaI/netI 0.1245
_diffrn_reflns_limit_h_max 14
_diffrn_reflns_limit_h_min -14
_diffrn_reflns_limit_k_max 16
_diffrn_reflns_limit_k_min -15
_diffrn_reflns_limit_l_max 17
_diffrn_reflns_limit_l_min -17
_diffrn_reflns_number 22048
_diffrn_reflns_theta_full 27.97
_diffrn_reflns_theta_max 27.97
_diffrn_reflns_theta_min 1.76
_exptl_absorpt_coefficient_mu 0.137
_exptl_absorpt_correction_T_max 0.9810
_exptl_absorpt_correction_T_min 0.9471
_exptl_absorpt_correction_type multi-scan
_exptl_absorpt_process_details sadabs
_exptl_crystal_colour colourless
_exptl_crystal_density_diffrn 1.208
_exptl_crystal_description block
_exptl_crystal_F_000 644
_exptl_crystal_size_max 0.40
_exptl_crystal_size_mid 0.20
_exptl_crystal_size_min 0.14
_refine_diff_density_max 0.749
_refine_diff_density_min -0.563
_refine_diff_density_rms 0.117
_refine_ls_abs_structure_details 'Flack H D (1983), Acta Cryst. A39, 876-881'
_refine_ls_abs_structure_Flack 0.13(10)
_refine_ls_extinction_method none
_refine_ls_goodness_of_fit_ref 1.046
_refine_ls_hydrogen_treatment constr
_refine_ls_matrix_type full
_refine_ls_number_parameters 801
_refine_ls_number_reflns 13007
_refine_ls_number_restraints 3
_refine_ls_restrained_S_all 1.046
_refine_ls_R_factor_all 0.1261
_refine_ls_R_factor_gt 0.0897
_refine_ls_shift/su_max 0.001
_refine_ls_shift/su_mean 0.000
_refine_ls_structure_factor_coef Fsqd
_refine_ls_weighting_details 'calc w=1/[\s^2^(Fo^2^)+(0.1363P)^2^+0.0000P] where P=(Fo^2^+2Fc^2^)/3'
_refine_ls_weighting_scheme calc
_refine_ls_wR_factor_gt 0.2183
_refine_ls_wR_factor_ref 0.2476
_reflns_number_gt 8943
_reflns_number_total 13007
_reflns_threshold_expression >2sigma(I)
_cod_data_source_file jo400121j_si_005.cif
_cod_data_source_block chan162r
_cod_original_cell_volume 1664.8(2)
_cod_database_code 4028110

loop_
_symmetry_equiv_pos_as_xyz
'x, y, z'

loop_
_atom_site_label
_atom_site_type_symbol
_atom_site_fract_x
_atom_site_fract_y
_atom_site_fract_z
_atom_site_U_iso_or_equiv
_atom_site_adp_type
_atom_site_occupancy
_atom_site_symmetry_multiplicity
_atom_site_calc_flag
_atom_site_refinement_flags
C1 C 0.6675(5) 0.3892(5) 0.8517(4) 0.0272(12) Uani 1 1 d .
H1 H 0.6335 0.3088 0.8410 0.033 Uiso 1 1 calc R
C2 C 0.7530(5) 0.4218(5) 0.9506(5) 0.0282(12) Uani 1 1 d .
C3 C 0.7476(5) 0.5198(5) 1.0294(4) 0.0259(12) Uani 1 1 d .
C4 C 0.6524(6) 0.6102(4) 1.0310(5) 0.0293(13) Uani 1 1 d .
H4 H 0.5856 0.6006 1.0782 0.035 Uiso 1 1 calc R
C5 C 0.5937(6) 0.5883(5) 0.9199(5) 0.0298(13) Uani 1 1 d .
H5A H 0.5174 0.6316 0.9252 0.036 Uiso 1 1 calc R
H5B H 0.6514 0.6183 0.8773 0.036 Uiso 1 1 calc R
C6 C 0.7372(6) 0.3866(5) 0.7518(4) 0.0317(13) Uani 1 1 d .
H6A H 0.7539 0.4667 0.7514 0.038 Uiso 1 1 calc R
H6B H 0.8177 0.3517 0.7549 0.038 Uiso 1 1 calc R
C7 C 0.6673(6) 0.3202(5) 0.6516(5) 0.0325(13) Uani 1 1 d .
C8 C 0.6703(7) 0.2009(5) 0.6133(5) 0.0396(15) Uani 1 1 d .
H8 H 0.7228 0.1631 0.6495 0.048 Uiso 1 1 calc R
C9 C 0.6006(7) 0.1348(6) 0.5252(5) 0.0458(17) Uani 1 1 d .
H9 H 0.6046 0.0531 0.5015 0.055 Uiso 1 1 calc R
C10 C 0.5242(7) 0.1901(7) 0.4717(5) 0.0491(18) Uani 1 1 d .
H10 H 0.4750 0.1465 0.4109 0.059 Uiso 1 1 calc R
C11 C 0.5207(7) 0.3079(6) 0.5076(5) 0.0460(17) Uani 1 1 d .
H11 H 0.4694 0.3452 0.4701 0.055 Uiso 1 1 calc R
C12 C 0.5899(6) 0.3742(5) 0.5968(5) 0.0363(15) Uani 1 1 d .
H12 H 0.5848 0.4558 0.6207 0.044 Uiso 1 1 calc R
C13 C 0.8461(5) 0.3346(5) 0.9510(5) 0.0287(13) Uani 1 1 d .
C14 C 0.8076(6) 0.2229(5) 0.9421(5) 0.0368(15) Uani 1 1 d .
H14 H 0.7217 0.2022 0.9362 0.044 Uiso 1 1 calc R
C15 C 0.8924(7) 0.1406(6) 0.9418(6) 0.0467(18) Uani 1 1 d .
H15 H 0.8641 0.0640 0.9355 0.056 Uiso 1 1 calc R
C16 C 1.0178(7) 0.1689(6) 0.9505(5) 0.0477(18) Uani 1 1 d .
H16 H 1.0757 0.1123 0.9507 0.057 Uiso 1 1 calc R
C17 C 1.0588(7) 0.2821(7) 0.9591(6) 0.0469(18) Uani 1 1 d .
H17 H 1.1447 0.3029 0.9642 0.056 Uiso 1 1 calc R
C18 C 0.9711(6) 0.3636(5) 0.9599(5) 0.0360(15) Uani 1 1 d .
H18 H 0.9981 0.4406 0.9667 0.043 Uiso 1 1 calc R
C19 C 0.8357(6) 0.5456(5) 1.1252(5) 0.0322(13) Uani 1 1 d .
C20 C 0.8180(6) 0.4771(5) 1.2018(5) 0.0327(13) Uani 1 1 d .
C21 C 0.9181(7) 0.4721(5) 1.2688(5) 0.0397(15) Uani 1 1 d .
H21 H 0.9962 0.5076 1.2638 0.048 Uiso 1 1 calc R
C22 C 0.9016(7) 0.4139(6) 1.3436(5) 0.0488(18) Uani 1 1 d .
H22 H 0.9691 0.4083 1.3891 0.059 Uiso 1 1 calc R
C23 C 0.7858(7) 0.3640(6) 1.3513(5) 0.0464(17) Uani 1 1 d .
H23 H 0.7748 0.3268 1.4037 0.056 Uiso 1 1 calc R
C24 C 0.6871(7) 0.3678(6) 1.2844(5) 0.0430(16) Uani 1 1 d .
H24 H 0.6093 0.3318 1.2891 0.052 Uiso 1 1 calc R
C25 C 0.7037(6) 0.4258(5) 1.2089(5) 0.0355(14) Uani 1 1 d .
H25 H 0.6363 0.4300 1.1627 0.043 Uiso 1 1 calc R
C26 C 0.7032(6) 0.7363(5) 1.0723(5) 0.0329(13) Uani 1 1 d .
H26A H 0.7591 0.7466 1.1356 0.039 Uiso 1 1 calc R
H26B H 0.7520 0.7540 1.0171 0.039 Uiso 1 1 calc R
C27 C 0.6001(6) 0.8194(5) 1.1013(4) 0.0302(13) Uani 1 1 d .
C28 C 0.6327(6) 0.9491(5) 1.1188(5) 0.0370(15) Uani 1 1 d .
C29 C 0.6097(8) 0.9682(6) 1.0082(6) 0.054(2) Uani 1 1 d .
H29A H 0.6265 1.0498 1.0152 0.081 Uiso 1 1 calc R
H29B H 0.5235 0.9460 0.9831 0.081 Uiso 1 1 calc R
H29C H 0.6647 0.9208 0.9571 0.081 Uiso 1 1 calc R
C30 C 0.5432(8) 1.0184(6) 1.1958(6) 0.057(2) Uani 1 1 d .
H30A H 0.5530 1.0024 1.2636 0.086 Uiso 1 1 calc R
H30B H 0.4584 0.9967 1.1665 0.086 Uiso 1 1 calc R
H30C H 0.5604 1.1008 1.2072 0.086 Uiso 1 1 calc R
C31 C 0.7664(7) 0.9830(6) 1.1568(6) 0.0469(18) Uani 1 1 d .
H31A H 0.7812 1.0662 1.1705 0.070 Uiso 1 1 calc R
H31B H 0.8209 0.9409 1.1021 0.070 Uiso 1 1 calc R
H31C H 0.7835 0.9638 1.2222 0.070 Uiso 1 1 calc R
C32 C 0.3906(5) 0.3982(5) 0.9869(4) 0.0250(12) Uani 1 1 d .
C33 C 0.3443(6) 0.4889(5) 1.0651(5) 0.0372(15) Uani 1 1 d .
H33 H 0.3330 0.5605 1.0524 0.045 Uiso 1 1 calc R
C34 C 0.3150(6) 0.4763(5) 1.1602(5) 0.0380(15) Uani 1 1 d .
H34 H 0.2820 0.5385 1.2129 0.046 Uiso 1 1 calc R
C35 C 0.3336(6) 0.3715(5) 1.1805(5) 0.0346(14) Uani 1 1 d .
C36 C 0.2952(8) 0.3589(7) 1.2866(5) 0.0522(19) Uani 1 1 d .
H36A H 0.2053 0.3622 1.2905 0.078 Uiso 1 1 calc R
H36B H 0.3351 0.4218 1.3450 0.078 Uiso 1 1 calc R
H36C H 0.3208 0.2847 1.2923 0.078 Uiso 1 1 calc R
C37 C 0.3811(6) 0.2833(5) 1.1028(5) 0.0333(14) Uani 1 1 d .
H37 H 0.3930 0.2120 1.1158 0.040 Uiso 1 1 calc R
C38 C 0.4121(6) 0.2941(5) 1.0067(5) 0.0291(13) Uani 1 1 d .
H38 H 0.4474 0.2325 0.9550 0.035 Uiso 1 1 calc R
C39 C 0.1815(5) 0.7781(5) 0.8246(4) 0.0276(12) Uani 1 1 d .
H39 H 0.1547 0.8580 0.8337 0.033 Uiso 1 1 calc R
C40 C 0.2577(5) 0.7446(5) 0.7284(4) 0.0252(12) Uani 1 1 d .
C41 C 0.2375(5) 0.6459(5) 0.6481(4) 0.0267(12) Uani 1 1 d .
C42 C 0.1325(6) 0.5569(5) 0.6470(4) 0.0277(12) Uani 1 1 d .
H42 H 0.0634 0.5663 0.5988 0.033 Uiso 1 1 calc R
C43 C 0.0837(5) 0.5803(4) 0.7577(4) 0.0261(12) Uani 1 1 d .
H43A H 0.0026 0.5382 0.7521 0.031 Uiso 1 1 calc R
H43B H 0.1412 0.5499 0.8011 0.031 Uiso 1 1 calc R
C44 C 0.2566(6) 0.7821(5) 0.9265(4) 0.0298(13) Uani 1 1 d .
H44A H 0.2650 0.7022 0.9286 0.036 Uiso 1 1 calc R
H44B H 0.3407 0.8155 0.9242 0.036 Uiso 1 1 calc R
C45 C 0.2002(6) 0.8504(5) 1.0247(5) 0.0309(13) Uani 1 1 d .
C46 C 0.1213(6) 0.7972(5) 1.0806(5) 0.0341(14) Uani 1 1 d .
H46 H 0.1079 0.7157 1.0580 0.041 Uiso 1 1 calc R
C47 C 0.0644(6) 0.8637(6) 1.1675(5) 0.0383(15) Uani 1 1 d .
H47 H 0.0122 0.8271 1.2048 0.046 Uiso 1 1 calc R
C48 C 0.0810(7) 0.9824(6) 1.2021(5) 0.0470(17) Uani 1 1 d .
H48 H 0.0406 1.0271 1.2625 0.056 Uiso 1 1 calc R
C49 C 0.1577(6) 1.0357(6) 1.1477(5) 0.0438(16) Uani 1 1 d .
H49 H 0.1705 1.1173 1.1707 0.053 Uiso 1 1 calc R
C50 C 0.2147(6) 0.9697(5) 1.0604(5) 0.0337(14) Uani 1 1 d .
H50 H 0.2659 1.0072 1.0231 0.040 Uiso 1 1 calc R
C51 C 0.3635(6) 0.8272(5) 0.7283(5) 0.0299(13) Uani 1 1 d .
C52 C 0.4848(6) 0.7934(6) 0.7257(5) 0.0389(15) Uani 1 1 d .
H52 H 0.5000 0.7166 0.7238 0.047 Uiso 1 1 calc R
C53 C 0.5831(7) 0.8672(7) 0.7257(6) 0.0517(19) Uani 1 1 d .
H53 H 0.6651 0.8418 0.7235 0.062 Uiso 1 1 calc R
C54 C 0.5607(8) 0.9814(6) 0.7290(6) 0.0513(19) Uani 1 1 d .
H54 H 0.6276 1.0342 0.7295 0.062 Uiso 1 1 calc R
C55 C 0.4434(8) 1.0151(6) 0.7316(6) 0.0514(19) Uani 1 1 d .
H55 H 0.4294 1.0917 0.7323 0.062 Uiso 1 1 calc R
C56 C 0.3416(7) 0.9421(5) 0.7332(5) 0.0416(16) Uani 1 1 d .
H56 H 0.2602 0.9690 0.7374 0.050 Uiso 1 1 calc R
C57 C 0.3179(6) 0.6214(5) 0.5548(5) 0.0307(13) Uani 1 1 d .
C58 C 0.3090(6) 0.6952(5) 0.4828(5) 0.0326(13) Uani 1 1 d .
C59 C 0.4064(6) 0.6999(6) 0.4193(5) 0.0420(16) Uani 1 1 d .
H59 H 0.4777 0.6578 0.4226 0.050 Uiso 1 1 calc R
C60 C 0.4003(7) 0.7656(7) 0.3511(6) 0.0529(19) Uani 1 1 d .
H60 H 0.4689 0.7721 0.3103 0.064 Uiso 1 1 calc R
C61 C 0.2939(8) 0.8216(7) 0.3426(6) 0.054(2) Uani 1 1 d .
H61 H 0.2880 0.8642 0.2937 0.065 Uiso 1 1 calc R
C62 C 0.1962(8) 0.8159(7) 0.4050(6) 0.057(2) Uani 1 1 d .
H62 H 0.1236 0.8555 0.3994 0.069 Uiso 1 1 calc R
C63 C 0.2034(7) 0.7527(6) 0.4759(5) 0.0441(17) Uani 1 1 d .
H63 H 0.1363 0.7491 0.5191 0.053 Uiso 1 1 calc R
C64 C 0.1704(6) 0.4307(5) 0.6064(5) 0.0317(13) Uani 1 1 d .
H64A H 0.2169 0.4193 0.5413 0.038 Uiso 1 1 calc R
H64B H 0.2257 0.4148 0.6607 0.038 Uiso 1 1 calc R
C65 C 0.0598(6) 0.3474(5) 0.5825(4) 0.0306(13) Uani 1 1 d .
C66 C 0.0829(6) 0.2152(5) 0.5573(5) 0.0380(15) Uani 1 1 d .
C67 C 0.2095(7) 0.1853(6) 0.5117(6) 0.052(2) Uani 1 1 d .
H67A H 0.2746 0.2259 0.5647 0.078 Uiso 1 1 calc R
H67B H 0.2166 0.2091 0.4479 0.078 Uiso 1 1 calc R
H67C H 0.2185 0.1019 0.4934 0.078 Uiso 1 1 calc R
C68 C 0.0815(7) 0.1895(6) 0.6627(6) 0.0458(17) Uani 1 1 d .
H68A H 0.1028 0.1094 0.6518 0.069 Uiso 1 1 calc R
H68B H -0.0012 0.2010 0.6907 0.069 Uiso 1 1 calc R
H68C H 0.1419 0.2416 0.7134 0.069 Uiso 1 1 calc R
C69 C -0.0224(7) 0.1481(5) 0.4810(5) 0.0451(17) Uani 1 1 d .
H69A H -0.0262 0.1739 0.4180 0.068 Uiso 1 1 calc R
H69B H -0.1008 0.1620 0.5164 0.068 Uiso 1 1 calc R
H69C H -0.0077 0.0654 0.4598 0.068 Uiso 1 1 calc R
C70 C -0.1059(5) 0.7664(5) 0.6850(5) 0.0291(13) Uani 1 1 d .
C71 C -0.1593(6) 0.6741(5) 0.6069(5) 0.0386(15) Uani 1 1 d .
H71 H -0.1717 0.6021 0.6196 0.046 Uiso 1 1 calc R
C72 C -0.1953(7) 0.6850(6) 0.5097(5) 0.0420(16) Uani 1 1 d .
H72 H -0.2339 0.6211 0.4558 0.050 Uiso 1 1 calc R
C73 C -0.1744(6) 0.7916(6) 0.4910(5) 0.0392(16) Uani 1 1 d .
C74 C -0.2137(8) 0.8035(7) 0.3833(6) 0.059(2) Uani 1 1 d .
H74A H -0.2018 0.8843 0.3857 0.088 Uiso 1 1 calc R
H74B H -0.3011 0.7787 0.3668 0.088 Uiso 1 1 calc R
H74C H -0.1634 0.7552 0.3285 0.088 Uiso 1 1 calc R
C75 C -0.1227(6) 0.8830(6) 0.5702(5) 0.0401(16) Uani 1 1 d .
H75 H -0.1118 0.9554 0.5579 0.048 Uiso 1 1 calc R
C76 C -0.0851(6) 0.8739(5) 0.6689(5) 0.0345(14) Uani 1 1 d .
H76 H -0.0471 0.9378 0.7229 0.041 Uiso 1 1 calc R
N1 N 0.5620(5) 0.4628(4) 0.8631(4) 0.0314(11) Uani 1 1 d .
N2 N 0.0693(5) 0.7037(4) 0.8122(4) 0.0278(10) Uani 1 1 d .
O1 O 0.4154(4) 0.3003(3) 0.7865(3) 0.0320(10) Uani 1 1 d .
O2 O 0.3424(4) 0.4983(3) 0.8464(3) 0.0357(10) Uani 1 1 d .
O3 O 0.9217(4) 0.6175(4) 1.1413(3) 0.0397(11) Uani 1 1 d .
O4 O 0.4957(4) 0.7869(4) 1.1108(4) 0.0462(12) Uani 1 1 d .
O5 O -0.1540(4) 0.6698(4) 0.8283(3) 0.0377(10) Uani 1 1 d .
O6 O -0.0584(4) 0.8681(3) 0.8863(3) 0.0344(10) Uani 1 1 d .
O7 O 0.3913(4) 0.5438(3) 0.5378(3) 0.0382(10) Uani 1 1 d .
O8 O -0.0446(4) 0.3767(3) 0.5821(3) 0.0363(10) Uani 1 1 d .
S1 S 0.42191(12) 0.41253(11) 0.86134(10) 0.0280(3) Uani 1 1 d .
S2 S -0.06647(12) 0.75529(11) 0.81255(11) 0.0279(3) Uani 1 1 d .

loop_
_atom_site_aniso_label
_atom_site_aniso_U_11
_atom_site_aniso_U_22
_atom_site_aniso_U_33
_atom_site_aniso_U_23
_atom_site_aniso_U_13
_atom_site_aniso_U_12
C1 0.042(3) 0.015(3) 0.027(3) 0.010(2) 0.000(2) 0.004(2)
C2 0.038(3) 0.023(3) 0.033(3) 0.022(3) 0.002(2) 0.001(2)
C3 0.034(3) 0.023(3) 0.030(3) 0.022(3) -0.001(2) -0.004(2)
C4 0.044(3) 0.014(3) 0.034(3) 0.012(2) 0.006(2) 0.004(2)
C5 0.039(3) 0.021(3) 0.033(3) 0.015(3) 0.003(2) 0.002(2)
C6 0.050(4) 0.021(3) 0.028(3) 0.014(3) 0.007(3) 0.002(3)
C7 0.047(4) 0.025(3) 0.033(3) 0.018(3) 0.011(3) 0.004(3)
C8 0.060(4) 0.025(3) 0.033(3) 0.008(3) 0.002(3) 0.009(3)
C9 0.070(5) 0.022(3) 0.042(4) 0.003(3) 0.008(3) 0.010(3)
C10 0.057(4) 0.051(5) 0.031(4) 0.000(3) 0.001(3) 0.011(4)
C11 0.071(5) 0.035(4) 0.033(4) 0.011(3) 0.006(3) 0.012(3)
C12 0.062(4) 0.023(3) 0.027(3) 0.011(3) 0.005(3) 0.006(3)
C13 0.039(3) 0.023(3) 0.030(3) 0.015(3) 0.003(2) 0.010(2)
C14 0.044(4) 0.029(4) 0.046(4) 0.023(3) 0.009(3) 0.004(3)
C15 0.070(5) 0.033(4) 0.046(4) 0.024(3) 0.004(3) 0.014(3)
C16 0.069(5) 0.037(4) 0.046(4) 0.023(3) 0.006(3) 0.024(4)
C17 0.044(4) 0.055(5) 0.043(4) 0.016(4) -0.002(3) 0.015(3)
C18 0.051(4) 0.025(3) 0.036(4) 0.014(3) 0.002(3) 0.009(3)
C19 0.045(4) 0.026(3) 0.031(3) 0.016(3) 0.005(3) 0.005(3)
C20 0.041(3) 0.029(3) 0.029(3) 0.010(3) 0.002(2) 0.005(3)
C21 0.060(4) 0.026(3) 0.039(4) 0.017(3) 0.002(3) 0.005(3)
C22 0.062(5) 0.052(5) 0.040(4) 0.026(4) -0.008(3) 0.008(4)
C23 0.079(5) 0.036(4) 0.034(4) 0.024(3) 0.007(3) 0.009(3)
C24 0.060(4) 0.036(4) 0.041(4) 0.026(3) 0.000(3) -0.006(3)
C25 0.047(4) 0.031(3) 0.037(3) 0.023(3) 0.000(3) 0.003(3)
C26 0.045(4) 0.020(3) 0.037(3) 0.015(3) 0.001(3) 0.002(2)
C27 0.049(4) 0.017(3) 0.027(3) 0.011(2) 0.006(3) 0.005(3)
C28 0.055(4) 0.025(3) 0.042(4) 0.024(3) 0.005(3) 0.005(3)
C29 0.078(5) 0.045(4) 0.057(5) 0.045(4) -0.015(4) -0.012(4)
C30 0.092(6) 0.019(3) 0.060(5) 0.008(3) 0.011(4) 0.013(3)
C31 0.069(5) 0.025(4) 0.055(4) 0.025(3) -0.005(3) -0.001(3)
C32 0.036(3) 0.015(3) 0.028(3) 0.013(2) 0.000(2) -0.005(2)
C33 0.051(4) 0.027(3) 0.042(4) 0.021(3) 0.008(3) -0.001(3)
C34 0.059(4) 0.023(3) 0.035(4) 0.012(3) 0.005(3) 0.000(3)
C35 0.048(4) 0.029(3) 0.030(3) 0.015(3) -0.002(3) -0.008(3)
C36 0.077(5) 0.052(5) 0.038(4) 0.031(4) 0.004(3) -0.011(4)
C37 0.046(4) 0.027(3) 0.035(3) 0.023(3) 0.000(3) 0.000(3)
C38 0.041(3) 0.020(3) 0.032(3) 0.015(3) 0.006(3) 0.005(2)
C39 0.038(3) 0.024(3) 0.026(3) 0.014(3) 0.003(2) 0.001(2)
C40 0.040(3) 0.018(3) 0.021(3) 0.012(2) 0.000(2) 0.000(2)
C41 0.039(3) 0.025(3) 0.026(3) 0.022(3) 0.005(2) 0.007(2)
C42 0.046(3) 0.016(3) 0.025(3) 0.011(2) 0.004(2) 0.006(2)
C43 0.038(3) 0.012(3) 0.029(3) 0.008(2) 0.006(2) 0.004(2)
C44 0.040(3) 0.025(3) 0.029(3) 0.016(3) -0.001(2) 0.001(2)
C45 0.041(3) 0.024(3) 0.029(3) 0.009(3) -0.002(2) 0.006(2)
C46 0.052(4) 0.023(3) 0.031(3) 0.015(3) -0.002(3) 0.002(3)
C47 0.049(4) 0.039(4) 0.033(3) 0.020(3) 0.000(3) -0.001(3)
C48 0.060(5) 0.044(4) 0.030(4) 0.001(3) 0.001(3) 0.006(3)
C49 0.057(4) 0.022(3) 0.047(4) 0.004(3) -0.002(3) 0.003(3)
C50 0.046(4) 0.020(3) 0.037(3) 0.011(3) 0.003(3) 0.001(3)
C51 0.046(4) 0.017(3) 0.030(3) 0.011(3) 0.002(2) -0.005(2)
C52 0.048(4) 0.031(4) 0.037(4) 0.011(3) 0.003(3) 0.002(3)
C53 0.043(4) 0.060(5) 0.050(5) 0.016(4) 0.001(3) -0.008(3)
C54 0.070(5) 0.039(4) 0.041(4) 0.009(4) 0.009(3) -0.024(4)
C55 0.081(6) 0.033(4) 0.048(4) 0.023(4) 0.014(4) -0.006(4)
C56 0.069(5) 0.021(3) 0.038(4) 0.015(3) 0.009(3) 0.003(3)
C57 0.044(4) 0.019(3) 0.029(3) 0.007(2) 0.002(2) 0.003(3)
C58 0.045(4) 0.028(3) 0.031(3) 0.018(3) 0.000(3) -0.002(3)
C59 0.050(4) 0.047(4) 0.041(4) 0.032(3) 0.003(3) -0.003(3)
C60 0.057(5) 0.064(5) 0.052(4) 0.040(4) 0.004(3) -0.009(4)
C61 0.070(5) 0.056(5) 0.049(4) 0.036(4) -0.005(4) -0.011(4)
C62 0.069(5) 0.059(5) 0.067(5) 0.053(4) -0.002(4) 0.002(4)
C63 0.057(4) 0.044(4) 0.045(4) 0.033(3) 0.006(3) 0.007(3)
C64 0.050(4) 0.016(3) 0.031(3) 0.010(2) 0.006(3) 0.009(2)
C65 0.050(4) 0.018(3) 0.021(3) 0.003(2) 0.004(3) -0.002(3)
C66 0.061(4) 0.018(3) 0.040(4) 0.014(3) 0.010(3) 0.006(3)
C67 0.074(5) 0.019(3) 0.070(5) 0.020(3) 0.030(4) 0.009(3)
C68 0.072(5) 0.030(4) 0.046(4) 0.027(3) 0.002(3) 0.002(3)
C69 0.088(5) 0.014(3) 0.032(3) 0.006(3) 0.011(3) -0.005(3)
C70 0.033(3) 0.025(3) 0.035(3) 0.017(3) -0.001(2) 0.005(2)
C71 0.053(4) 0.022(3) 0.042(4) 0.012(3) -0.003(3) 0.008(3)
C72 0.060(4) 0.028(3) 0.035(4) 0.006(3) -0.006(3) 0.005(3)
C73 0.056(4) 0.043(4) 0.028(3) 0.023(3) 0.008(3) 0.018(3)
C74 0.077(5) 0.069(5) 0.046(4) 0.041(4) -0.004(4) 0.013(4)
C75 0.063(4) 0.037(4) 0.035(4) 0.030(3) 0.008(3) 0.006(3)
C76 0.046(4) 0.022(3) 0.040(4) 0.016(3) 0.000(3) -0.002(3)
N1 0.047(3) 0.025(3) 0.023(2) 0.009(2) 0.000(2) 0.013(2)
N2 0.043(3) 0.014(2) 0.024(2) 0.003(2) -0.002(2) 0.0010(19)
O1 0.049(3) 0.027(2) 0.021(2) 0.0110(18) -0.0054(17) 0.0030(19)
O2 0.045(2) 0.030(2) 0.039(2) 0.020(2) -0.0008(18) 0.0144(19)
O3 0.056(3) 0.034(3) 0.038(3) 0.027(2) -0.007(2) -0.009(2)
O4 0.049(3) 0.030(3) 0.065(3) 0.021(2) 0.024(2) 0.009(2)
O5 0.043(3) 0.032(2) 0.048(3) 0.027(2) 0.0115(19) -0.0010(18)
O6 0.044(2) 0.028(2) 0.032(2) 0.0096(19) -0.0013(18) 0.0087(19)
O7 0.057(3) 0.022(2) 0.041(3) 0.015(2) 0.011(2) 0.009(2)
O8 0.048(3) 0.024(2) 0.038(2) 0.013(2) -0.0017(19) 0.0038(19)
S1 0.0383(8) 0.0225(8) 0.0278(8) 0.0145(6) 0.0002(6) 0.0046(6)
S2 0.0369(8) 0.0220(7) 0.0291(8) 0.0137(6) 0.0028(6) 0.0030(6)

loop_
_atom_type_symbol
_atom_type_description
_atom_type_scat_dispersion_real
_atom_type_scat_dispersion_imag
_atom_type_scat_source
C C 0.0033 0.0016 'International Tables Vol C Tables 4.2.6.8 and 6.1.1.4'
H H 0.0000 0.0000 'International Tables Vol C Tables 4.2.6.8 and 6.1.1.4'
N N 0.0061 0.0033 'International Tables Vol C Tables 4.2.6.8 and 6.1.1.4'
O O 0.0106 0.0060 'International Tables Vol C Tables 4.2.6.8 and 6.1.1.4'
S S 0.1246 0.1234 'International Tables Vol C Tables 4.2.6.8 and 6.1.1.4'

loop_
_geom_angle_atom_site_label_1
_geom_angle_atom_site_label_2
_geom_angle_atom_site_label_3
_geom_angle
N1 C1 C2 112.6(4)
N1 C1 C6 111.0(4)
C2 C1 C6 112.0(5)
N1 C1 H1 107.0
C2 C1 H1 107.0
C6 C1 H1 107.0
C3 C2 C13 122.5(5)
C3 C2 C1 123.4(5)
C13 C2 C1 114.1(5)
C2 C3 C19 120.2(5)
C2 C3 C4 123.5(5)
C19 C3 C4 116.4(5)
C5 C4 C3 109.9(4)
C5 C4 C26 108.5(4)
C3 C4 C26 115.0(5)
C5 C4 H4 107.7
C3 C4 H4 107.7
C26 C4 H4 107.7
N1 C5 C4 113.3(4)
N1 C5 H5A 108.9
C4 C5 H5A 108.9
N1 C5 H5B 108.9
C4 C5 H5B 108.9
H5A C5 H5B 107.7
C7 C6 C1 112.9(5)
C7 C6 H6A 109.0
C1 C6 H6A 109.0
C7 C6 H6B 109.0
C1 C6 H6B 109.0
H6A C6 H6B 107.8
C8 C7 C12 117.7(6)
C8 C7 C6 120.6(5)
C12 C7 C6 121.6(5)
C9 C8 C7 122.9(6)
C9 C8 H8 118.5
C7 C8 H8 118.5
C8 C9 C10 118.6(6)
C8 C9 H9 120.7
C10 C9 H9 120.7
C11 C10 C9 119.4(7)
C11 C10 H10 120.3
C9 C10 H10 120.3
C10 C11 C12 121.9(7)
C10 C11 H11 119.0
C12 C11 H11 119.0
C11 C12 C7 119.5(6)
C11 C12 H12 120.3
C7 C12 H12 120.3
C14 C13 C18 119.0(5)
C14 C13 C2 119.9(6)
C18 C13 C2 121.1(5)
C13 C14 C15 120.9(7)
C13 C14 H14 119.6
C15 C14 H14 119.6
C16 C15 C14 120.6(7)
C16 C15 H15 119.7
C14 C15 H15 119.7
C15 C16 C17 119.4(6)
C15 C16 H16 120.3
C17 C16 H16 120.3
C18 C17 C16 118.8(7)
C18 C17 H17 120.6
C16 C17 H17 120.6
C13 C18 C17 121.4(6)
C13 C18 H18 119.3
C17 C18 H18 119.3
O3 C19 C3 122.3(5)
O3 C19 C20 119.5(5)
C3 C19 C20 118.2(5)
C25 C20 C21 120.9(6)
C25 C20 C19 120.9(5)
C21 C20 C19 118.1(6)
C20 C21 C22 118.8(7)
C20 C21 H21 120.6
C22 C21 H21 120.6
C23 C22 C21 119.9(6)
C23 C22 H22 120.0
C21 C22 H22 120.0
C24 C23 C22 121.3(6)
C24 C23 H23 119.3
C22 C23 H23 119.3
C23 C24 C25 118.8(7)
C23 C24 H24 120.6
C25 C24 H24 120.6
C20 C25 C24 120.2(6)
C20 C25 H25 119.9
C24 C25 H25 119.9
C27 C26 C4 111.5(5)
C27 C26 H26A 109.3
C4 C26 H26A 109.3
C27 C26 H26B 109.3
C4 C26 H26B 109.3
H26A C26 H26B 108.0
O4 C27 C26 121.8(5)
O4 C27 C28 120.5(5)
C26 C27 C28 117.7(5)
C30 C28 C31 112.2(6)
C30 C28 C27 107.6(5)
C31 C28 C27 112.5(5)
C30 C28 C29 109.1(6)
C31 C28 C29 109.2(5)
C27 C28 C29 106.0(5)
C28 C29 H29A 109.5
C28 C29 H29B 109.5
H29A C29 H29B 109.5
C28 C29 H29C 109.5
H29A C29 H29C 109.5
H29B C29 H29C 109.5
C28 C30 H30A 109.5
C28 C30 H30B 109.5
H30A C30 H30B 109.5
C28 C30 H30C 109.5
H30A C30 H30C 109.5
H30B C30 H30C 109.5
C28 C31 H31A 109.5
C28 C31 H31B 109.5
H31A C31 H31B 109.5
C28 C31 H31C 109.5
H31A C31 H31C 109.5
H31B C31 H31C 109.5
C33 C32 C38 119.9(5)
C33 C32 S1 120.5(4)
C38 C32 S1 119.6(4)
C34 C33 C32 120.5(6)
C34 C33 H33 119.7
C32 C33 H33 119.7
C33 C34 C35 120.2(6)
C33 C34 H34 119.9
C35 C34 H34 119.9
C37 C35 C34 118.5(6)
C37 C35 C36 122.8(6)
C34 C35 C36 118.7(6)
C35 C36 H36A 109.5
C35 C36 H36B 109.5
H36A C36 H36B 109.5
C35 C36 H36C 109.5
H36A C36 H36C 109.5
H36B C36 H36C 109.5
C35 C37 C38 122.5(5)
C35 C37 H37 118.8
C38 C37 H37 118.8
C37 C38 C32 118.4(5)
C37 C38 H38 120.8
C32 C38 H38 120.8
N2 C39 C40 112.6(5)
N2 C39 C44 110.3(4)
C40 C39 C44 112.3(5)
N2 C39 H39 107.1
C40 C39 H39 107.1
C44 C39 H39 107.1
C41 C40 C51 120.8(5)
C41 C40 C39 123.5(5)
C51 C40 C39 115.6(5)
C40 C41 C57 119.3(5)
C40 C41 C42 122.4(5)
C57 C41 C42 118.3(5)
C43 C42 C41 110.3(4)
C43 C42 C64 109.0(4)
C41 C42 C64 113.7(5)
C43 C42 H42 107.9
C41 C42 H42 107.9
C64 C42 H42 107.9
N2 C43 C42 113.0(4)
N2 C43 H43A 109.0
C42 C43 H43A 109.0
N2 C43 H43B 109.0
C42 C43 H43B 109.0
H43A C43 H43B 107.8
C45 C44 C39 113.4(5)
C45 C44 H44A 108.9
C39 C44 H44A 108.9
C45 C44 H44B 108.9
C39 C44 H44B 108.9
H44A C44 H44B 107.7
C50 C45 C46 117.5(5)
C50 C45 C44 121.1(6)
C46 C45 C44 121.2(5)
C47 C46 C45 119.8(6)
C47 C46 H46 120.1
C45 C46 H46 120.1
C46 C47 C48 121.6(7)
C46 C47 H47 119.2
C48 C47 H47 119.2
C47 C48 C49 119.1(6)
C47 C48 H48 120.4
C49 C48 H48 120.4
C50 C49 C48 119.6(6)
C50 C49 H49 120.2
C48 C49 H49 120.2
C49 C50 C45 122.3(6)
C49 C50 H50 118.8
C45 C50 H50 118.8
C52 C51 C56 118.7(6)
C52 C51 C40 121.0(5)
C56 C51 C40 120.3(6)
C53 C52 C51 122.2(6)
C53 C52 H52 118.9
C51 C52 H52 118.9
C52 C53 C54 118.9(7)
C52 C53 H53 120.5
C54 C53 H53 120.5
C55 C54 C53 119.3(7)
C55 C54 H54 120.3
C53 C54 H54 120.3
C54 C55 C56 122.9(7)
C54 C55 H55 118.6
C56 C55 H55 118.6
C55 C56 C51 117.9(7)
C55 C56 H56 121.0
C51 C56 H56 121.0
O7 C57 C41 121.1(5)
O7 C57 C58 120.3(5)
C41 C57 C58 118.6(5)
C63 C58 C59 120.3(6)
C63 C58 C57 120.8(5)
C59 C58 C57 118.8(5)
C58 C59 C60 120.2(7)
C58 C59 H59 119.9
C60 C59 H59 119.9
C61 C60 C59 119.6(7)
C61 C60 H60 120.2
C59 C60 H60 120.2
C60 C61 C62 120.1(7)
C60 C61 H61 119.9
C62 C61 H61 119.9
C61 C62 C63 120.4(7)
C61 C62 H62 119.8
C63 C62 H62 119.8
C58 C63 C62 119.3(7)
C58 C63 H63 120.4
C62 C63 H63 120.4
C65 C64 C42 111.6(5)
C65 C64 H64A 109.3
C42 C64 H64A 109.3
C65 C64 H64B 109.3
C42 C64 H64B 109.3
H64A C64 H64B 108.0
O8 C65 C64 123.3(5)
O8 C65 C66 118.7(5)
C64 C65 C66 118.0(5)
C68 C66 C69 111.2(5)
C68 C66 C67 107.6(6)
C69 C66 C67 111.9(6)
C68 C66 C65 106.6(5)
C69 C66 C65 107.4(5)
C67 C66 C65 111.9(5)
C66 C67 H67A 109.5
C66 C67 H67B 109.5
H67A C67 H67B 109.5
C66 C67 H67C 109.5
H67A C67 H67C 109.5
H67B C67 H67C 109.5
C66 C68 H68A 109.5
C66 C68 H68B 109.5
H68A C68 H68B 109.5
C66 C68 H68C 109.5
H68A C68 H68C 109.5
H68B C68 H68C 109.5
C66 C69 H69A 109.5
C66 C69 H69B 109.5
H69A C69 H69B 109.5
C66 C69 H69C 109.5
H69A C69 H69C 109.5
H69B C69 H69C 109.5
C71 C70 C76 121.4(6)
C71 C70 S2 120.6(4)
C76 C70 S2 117.9(5)
C70 C71 C72 120.3(6)
C70 C71 H71 119.8
C72 C71 H71 119.8
C71 C72 C73 119.4(6)
C71 C72 H72 120.3
C73 C72 H72 120.3
C75 C73 C72 119.4(6)
C75 C73 C74 121.1(6)
C72 C73 C74 119.4(7)
C73 C74 H74A 109.5
C73 C74 H74B 109.5
H74A C74 H74B 109.5
C73 C74 H74C 109.5
H74A C74 H74C 109.5
H74B C74 H74C 109.5
C73 C75 C76 122.1(6)
C73 C75 H75 118.9
C76 C75 H75 118.9
C75 C76 C70 117.3(6)
C75 C76 H76 121.4
C70 C76 H76 121.4
C1 N1 C5 114.1(5)
C1 N1 S1 122.0(4)
C5 N1 S1 119.4(4)
C39 N2 C43 115.4(4)
C39 N2 S2 121.0(4)
C43 N2 S2 119.1(4)
O1 S1 O2 119.7(2)
O1 S1 N1 106.3(2)
O2 S1 N1 106.8(3)
O1 S1 C32 107.7(2)
O2 S1 C32 106.3(3)
N1 S1 C32 109.8(3)
O6 S2 O5 119.2(3)
O6 S2 N2 107.0(2)
O5 S2 N2 106.8(3)
O6 S2 C70 108.2(3)
O5 S2 C70 105.9(3)
N2 S2 C70 109.6(3)

loop_
_geom_bond_atom_site_label_1
_geom_bond_atom_site_label_2
_geom_bond_distance
C1 N1 1.462(7)
C1 C2 1.517(8)
C1 C6 1.540(8)
C1 H1 1.0000
C2 C3 1.328(8)
C2 C13 1.494(7)
C3 C19 1.507(8)
C3 C4 1.533(7)
C4 C5 1.525(8)
C4 C26 1.537(8)
C4 H4 1.0000
C5 N1 1.503(7)
C5 H5A 0.9900
C5 H5B 0.9900
C6 C7 1.489(9)
C6 H6A 0.9900
C6 H6B 0.9900
C7 C8 1.387(8)
C7 C12 1.399(8)
C8 C9 1.378(10)
C8 H8 0.9500
C9 C10 1.393(10)
C9 H9 0.9500
C10 C11 1.370(10)
C10 H10 0.9500
C11 C12 1.386(9)
C11 H11 0.9500
C12 H12 0.9500
C13 C14 1.378(9)
C13 C18 1.379(9)
C14 C15 1.385(9)
C14 H14 0.9500
C15 C16 1.382(11)
C15 H15 0.9500
C16 C17 1.404(11)
C16 H16 0.9500
C17 C18 1.399(9)
C17 H17 0.9500
C18 H18 0.9500
C19 O3 1.222(7)
C19 C20 1.515(8)
C20 C25 1.387(9)
C20 C21 1.393(9)
C21 C22 1.400(9)
C21 H21 0.9500
C22 C23 1.396(10)
C22 H22 0.9500
C23 C24 1.376(10)
C23 H23 0.9500
C24 C25 1.406(9)
C24 H24 0.9500
C25 H25 0.9500
C26 C27 1.516(8)
C26 H26A 0.9900
C26 H26B 0.9900
C27 O4 1.208(7)
C27 C28 1.552(8)
C28 C30 1.514(10)
C28 C31 1.517(10)
C28 C29 1.569(9)
C29 H29A 0.9800
C29 H29B 0.9800
C29 H29C 0.9800
C30 H30A 0.9800
C30 H30B 0.9800
C30 H30C 0.9800
C31 H31A 0.9800
C31 H31B 0.9800
C31 H31C 0.9800
C32 C33 1.386(8)
C32 C38 1.399(7)
C32 S1 1.771(6)
C33 C34 1.364(9)
C33 H33 0.9500
C34 C35 1.405(8)
C34 H34 0.9500
C35 C37 1.370(9)
C35 C36 1.533(9)
C36 H36A 0.9800
C36 H36B 0.9800
C36 H36C 0.9800
C37 C38 1.372(8)
C37 H37 0.9500
C38 H38 0.9500
C39 N2 1.464(7)
C39 C40 1.502(8)
C39 C44 1.540(8)
C39 H39 1.0000
C40 C41 1.344(7)
C40 C51 1.498(8)
C41 C57 1.499(8)
C41 C42 1.540(8)
C42 C43 1.526(7)
C42 C64 1.543(7)
C42 H42 1.0000
C43 N2 1.471(6)
C43 H43A 0.9900
C43 H43B 0.9900
C44 C45 1.479(8)
C44 H44A 0.9900
C44 H44B 0.9900
C45 C50 1.386(8)
C45 C46 1.416(9)
C46 C47 1.369(9)
C46 H46 0.9500
C47 C48 1.381(10)
C47 H47 0.9500
C48 C49 1.388(10)
C48 H48 0.9500
C49 C50 1.372(9)
C49 H49 0.9500
C50 H50 0.9500
C51 C52 1.390(9)
C51 C56 1.413(8)
C52 C53 1.369(10)
C52 H52 0.9500
C53 C54 1.411(11)
C53 H53 0.9500
C54 C55 1.348(11)
C54 H54 0.9500
C55 C56 1.397(10)
C55 H55 0.9500
C56 H56 0.9500
C57 O7 1.231(7)
C57 C58 1.505(8)
C58 C63 1.379(9)
C58 C59 1.384(9)
C59 C60 1.384(9)
C59 H59 0.9500
C60 C61 1.380(11)
C60 H60 0.9500
C61 C62 1.380(11)
C61 H61 0.9500
C62 C63 1.390(9)
C62 H62 0.9500
C63 H63 0.9500
C64 C65 1.502(8)
C64 H64A 0.9900
C64 H64B 0.9900
C65 O8 1.199(7)
C65 C66 1.574(8)
C66 C68 1.525(9)
C66 C69 1.528(10)
C66 C67 1.530(10)
C67 H67A 0.9800
C67 H67B 0.9800
C67 H67C 0.9800
C68 H68A 0.9800
C68 H68B 0.9800
C68 H68C 0.9800
C69 H69A 0.9800
C69 H69B 0.9800
C69 H69C 0.9800
C70 C71 1.365(8)
C70 C76 1.403(8)
C70 S2 1.778(6)
C71 C72 1.382(9)
C71 H71 0.9500
C72 C73 1.409(9)
C72 H72 0.9500
C73 C75 1.361(10)
C73 C74 1.526(9)
C74 H74A 0.9800
C74 H74B 0.9800
C74 H74C 0.9800
C75 C76 1.396(9)
C75 H75 0.9500
C76 H76 0.9500
N1 S1 1.613(5)
N2 S2 1.621(5)
O1 S1 1.419(4)
O2 S1 1.435(4)
O5 S2 1.452(4)
O6 S2 1.418(4)
